data_2009852
loop_
_publ_author_name
'Garcia, J.G.'
'Enas, J.D.'
'Fronczek, F.R.'

_publ_section_title
;
 Indan-2,2-dicarboxylic acid, C~11~H~10~O~4~
;
_journal_issue 7
_journal_name_full 'Acta Crystallographica Section C'
_journal_page_first 1141
_journal_page_last 1143
_journal_paper_doi 10.1107/S0108270193012065
_journal_volume 50
_journal_year 1994
_chemical_formula_moiety 'C11 H10 O4'
_chemical_formula_sum 'C11 H10 O4'
_chemical_formula_weight 206.2
_space_group_IT_number 2
_space_group_name_Hall '-P 1'
_space_group_name_H-M_alt 'P -1'
_symmetry_cell_setting triclinic
_symmetry_space_group_name_Hall '-P 1'
_symmetry_space_group_name_H-M 'P -1'
_atom_type_scat_source IntTabIV
_cell_angle_alpha 98.172(5)
_cell_angle_beta 106.609(5)
_cell_angle_gamma 90.770(6)
_cell_formula_units_Z 2
_cell_length_a 5.8127(4)
_cell_length_b 9.3602(7)
_cell_length_c 9.5880(5)
_cell_measurement_reflns_used 25
_cell_measurement_temperature 294
_cell_measurement_theta_max 12
_cell_measurement_theta_min 8
_cell_volume 494.02(6)
_diffrn_measurement_device 'Enraf-Nonius CAD-4'
_diffrn_measurement_method \w-2\q
_diffrn_radiation_type MoK\a
_diffrn_radiation_wavelength 0.71073
_diffrn_reflns_limit_h_max 6
_diffrn_reflns_limit_h_min 0
_diffrn_reflns_limit_k_max 11
_diffrn_reflns_limit_k_min -11
_diffrn_reflns_limit_l_max 10
_diffrn_reflns_limit_l_min -11
_diffrn_reflns_number 1729
_diffrn_reflns_theta_max 25
_diffrn_standards_decay_% 2.4
_diffrn_standards_interval_time 166
_diffrn_standards_number 3
_exptl_absorpt_coefficient_mu 0.10
_exptl_absorpt_correction_type none
_exptl_crystal_colour colorless
_exptl_crystal_density_diffrn 1.384
_exptl_crystal_description lath
_exptl_crystal_size_max 0.55
_exptl_crystal_size_mid 0.10
_exptl_crystal_size_min 0.05
_refine_diff_density_max 0.19
_refine_diff_density_min -0.16
_refine_ls_extinction_coef 'g = 1.3E-6 (3)'
_refine_ls_extinction_method '(1 + gI~c~)^-1^ applied to F~c~'
_refine_ls_goodness_of_fit_obs 1.453
_refine_ls_hydrogen_treatment refall
_refine_ls_number_parameters 177
_refine_ls_number_reflns 1219
_refine_ls_R_factor_obs 0.045
_refine_ls_shift/esd_max 0.02
_refine_ls_structure_factor_coef F
_refine_ls_weighting_details 'w = 4F~o~^2^[\s^2^(I) + (0.02F~o~^2^)^2^]^-1^'
_refine_ls_weighting_scheme calc
_refine_ls_wR_factor_obs 0.044
_reflns_number_observed 1219
_reflns_number_total 1729
_reflns_observed_criterion I>1\s(I)
_cod_data_source_file cr1076.cif
_cod_data_source_block cr1076_structure_1_of_1
_cod_depositor_comments
;
The following automatic conversions were performed:

'_refine_ls_weighting_scheme' value '4F~o~^2^[\s^2^(I) +
(0.02F~o~^2^)^2^]^-1^' was changed to 'calc'. New tag
'_refine_ls_weighting_details' was created. The value of the new tag
was set to 'w = 4F~o~^2^[\s^2^(I) + (0.02F~o~^2^)^2^]^-1^'.

Automatic conversion script
Id: cif_fix_values 3143 2015-03-26 13:38:13Z robertas 
;
_cod_original_cell_volume 494.0(2)
_cod_database_code 2009852

loop_
_space_group_symop_id
_space_group_symop_operation_xyz
1 x,y,z
2 -x,-y,-z

loop_
_atom_site_label
_atom_site_fract_x
_atom_site_fract_y
_atom_site_fract_z
O1 1.0170(3) .1072(2) .8816(2)
O2 .6949(3) .0634(2) .9537(2)
O3 .3794(3) .3897(2) .8450(2)
O4 .7558(3) .3961(2) .9879(2)
C1 .4184(4) .1283(2) .6745(2)
C2 .6462(4) .2172(2) .7769(2)
C3 .7664(4) .2804(4) .6719(3)
C4 .5603(5) .3363(3) .4077(3)
C5 .3530(6) .3153(3) .2888(3)
C6 .1561(6) .2371(3) .2947(3)
C7 .1611(5) .1728(3) .4156(3)
C8 .3685(4) .1914(3) .5345(2)
C9 .5648(4) .2736(3) .5310(2)
C10 .8094(4) .1240(2) .8765(2)
C11 .5780(4) .3419(2) .8741(2)
H20 .793(5) .011(3) 1.017(3)
H40 .705(6) .470(4) 1.055(3)
H1a .287(4) .134(2) .722(2)
H1b .457(3) .027(2) .659(2)
H3a .891(4) .217(2) .658(2)
H3b .837(4) .385(3) .716(2)
H4 .700(4) .392(3) .406(2)
H5 .338(4) .356(3) .201(2)
H6 .009(5) .224(3) .212(3)
H7 .036(4) .116(3) .419(2)

loop_
_geom_angle_atom_site_label_1
_geom_angle_atom_site_label_2
_geom_angle_atom_site_label_3
_geom_angle
_geom_angle_publ_flag
C2 C1 C8 103.8(2) yes
C1 C2 C3 105.2(2) yes
C1 C2 C10 111.2(2) yes
C1 C2 C11 110.7(2) yes
C3 C2 C10 113.4(2) yes
C3 C2 C11 108.4(2) yes
C10 C2 C11 108.0(2) yes
C2 C3 C9 103.6(2) yes
C5 C4 C9 118.5(3) yes
C4 C5 C6 120.7(3) yes
C5 C6 C7 121.0(2) yes
C6 C7 C8 118.8(3) yes
C1 C8 C7 128.3(2) yes
C1 C8 C9 111.2(2) yes
C7 C8 C9 120.4(2) yes
C3 C9 C4 128.3(2) yes
C3 C9 C8 111.2(2) yes
C4 C9 C8 120.5(2) yes
O1 C10 O2 124.7(2) yes
O1 C10 C2 124.1(2) yes
O2 C10 C2 111.3(2) yes
O3 C11 O4 123.6(2) yes
O3 C11 C2 123.0(2) yes
O4 C11 C2 113.4(2) yes
C10 O2 H20 112(2) yes
C11 O4 H40 112(2) yes

loop_
_geom_bond_atom_site_label_1
_geom_bond_atom_site_label_2
_geom_bond_distance
_geom_bond_publ_flag
C4 H4 .96(2) no
C1 H1a .99(2) no
C1 H1b .98(2) no
C3 H3a .97(2) no
C3 H3b 1.04(2) no
C5 H5 .95(3) no
C6 H6 .98(2) no
C7 H7 .91(3) no
O1 C10 1.207(3) yes
O2 C10 1.305(3) yes
O3 C11 1.215(3) yes
O4 C11 1.303(2) yes
C1 C2 1.551(3) yes
C1 C8 1.497(3) yes
C2 C3 1.553(4) yes
C2 C10 1.522(3) yes
C2 C11 1.518(3) yes
C3 C9 1.507(3) yes
C4 C5 1.391(3) yes
C4 C9 1.386(4) yes
C5 C6 1.370(5) yes
C6 C7 1.373(4) yes
C7 C8 1.391(3) yes
C8 C9 1.379(3) yes
O2 H20 .91(3) yes
O4 H40 .98(3) yes

loop_
_geom_torsion_atom_site_label_1
_geom_torsion_atom_site_label_2
_geom_torsion_atom_site_label_3
_geom_torsion_atom_site_label_4
_geom_torsion
_geom_torsion_publ_flag
C1 C8 C9 C3 -2.5(3) yes
C7 C8 C9 C4 -1.4(4) yes
C10 C2 C11 O4 40.5(3) yes
C11 C2 C10 O2 65.3(2) yes
C10 C2 C11 O3 -142.2(2) yes
C11 C2 C10 O1 -115.6(2) yes
